data_2237678
loop_
_publ_author_name
'Fl\"orke, Ulrich'
'Neuba, Adam'
'Henkel, Gerald'

_publ_section_title
;
 2-Benzylsulfanyl-<i>N</i>-(1,3-dimethylimidazolidin-2-ylidene)aniline
;
_journal_coeditor_code NK2203
_journal_issue 4
_journal_name_full 'Acta Crystallographica Section E'
_journal_page_first o554
_journal_paper_doi 10.1107/S1600536813007101
_journal_volume 69
_journal_year 2013
_chemical_formula_iupac 'C18 H21 N3 S'
_chemical_formula_moiety 'C18 H21 N3 S'
_chemical_formula_sum 'C18 H21 N3 S'
_chemical_formula_weight 311.44
_chemical_name_systematic
;
2-Benzylsulfanyl-<i>N</i>-(1,3-dimethylimidazolidin-2-ylidene)aniline
;
_space_group_IT_number 2
_symmetry_cell_setting triclinic
_symmetry_space_group_name_Hall '-P 1'
_symmetry_space_group_name_H-M 'P -1'
_atom_sites_solution_hydrogens difmap
_atom_sites_solution_primary direct
_atom_sites_solution_secondary difmap
_audit_creation_method SHELXL-97
_cell_angle_alpha 97.2320(10)
_cell_angle_beta 102.7210(10)
_cell_angle_gamma 107.9150(10)
_cell_formula_units_Z 2
_cell_length_a 7.9814(5)
_cell_length_b 8.1158(5)
_cell_length_c 13.9440(9)
_cell_measurement_reflns_used 5075
_cell_measurement_temperature 120(2)
_cell_measurement_theta_max 28.31
_cell_measurement_theta_min 2.70
_cell_volume 819.89(9)
_computing_cell_refinement 'SAINT (Bruker, 2002)'
_computing_data_collection 'SMART (Bruker, 2002)'
_computing_data_reduction 'SAINT (Bruker, 2002)'
_computing_molecular_graphics 'SHELXTL (Sheldrick, 2008)'
_computing_publication_material 'SHELXTL (Sheldrick, 2008) and local programs'
_computing_structure_refinement 'SHELXTL (Sheldrick, 2008)'
_computing_structure_solution 'SHELXTL (Sheldrick, 2008)'
_diffrn_ambient_temperature 120(2)
_diffrn_measured_fraction_theta_full 0.990
_diffrn_measured_fraction_theta_max 0.990
_diffrn_measurement_device_type 'Bruker SMART APEX'
_diffrn_measurement_method '\f and \w scans'
_diffrn_radiation_monochromator graphite
_diffrn_radiation_source 'sealed tube'
_diffrn_radiation_type MoK\a
_diffrn_radiation_wavelength 0.71073
_diffrn_reflns_av_R_equivalents 0.0157
_diffrn_reflns_av_sigmaI/netI 0.0240
_diffrn_reflns_limit_h_max 10
_diffrn_reflns_limit_h_min -10
_diffrn_reflns_limit_k_max 9
_diffrn_reflns_limit_k_min -10
_diffrn_reflns_limit_l_max 18
_diffrn_reflns_limit_l_min -17
_diffrn_reflns_number 7869
_diffrn_reflns_theta_full 28.07
_diffrn_reflns_theta_max 28.07
_diffrn_reflns_theta_min 1.53
_exptl_absorpt_coefficient_mu 0.198
_exptl_absorpt_correction_T_max 0.9412
_exptl_absorpt_correction_T_min 0.9128
_exptl_absorpt_correction_type multi-scan
_exptl_absorpt_process_details '(SADABS; Sheldrick, 2004)'
_exptl_crystal_colour colourless
_exptl_crystal_density_diffrn 1.262
_exptl_crystal_density_method 'not measured'
_exptl_crystal_description block
_exptl_crystal_F_000 332
_exptl_crystal_size_max 0.47
_exptl_crystal_size_mid 0.36
_exptl_crystal_size_min 0.31
_refine_diff_density_max 0.304
_refine_diff_density_min -0.208
_refine_ls_extinction_coef 0.019(3)
_refine_ls_extinction_expression Fc^*^=kFc[1+0.001xFc^2^\l^3^/sin(2\q)]^-1/4^
_refine_ls_extinction_method 'SHELXTL (Sheldrick, 2008)'
_refine_ls_goodness_of_fit_ref 1.043
_refine_ls_hydrogen_treatment constr
_refine_ls_matrix_type full
_refine_ls_number_parameters 201
_refine_ls_number_reflns 3959
_refine_ls_number_restraints 0
_refine_ls_restrained_S_all 1.043
_refine_ls_R_factor_all 0.0376
_refine_ls_R_factor_gt 0.0349
_refine_ls_shift/su_max 0.000
_refine_ls_shift/su_mean 0.000
_refine_ls_structure_factor_coef Fsqd
_refine_ls_weighting_details 'calc w=1/[\s^2^(Fo^2^)+(0.0478P)^2^+0.2615P] where P=(Fo^2^+2Fc^2^)/3'
_refine_ls_weighting_scheme calc
_refine_ls_wR_factor_gt 0.0927
_refine_ls_wR_factor_ref 0.0950
_reflns_number_gt 3652
_reflns_number_total 3959
_reflns_threshold_expression I>2sigma(I)
_cod_data_source_file nk2203.cif
_cod_data_source_block I
_cod_database_code 2237678
_cod_database_fobs_code 2237678

loop_
_symmetry_equiv_pos_as_xyz
'x, y, z'
'-x, -y, -z'

loop_
_atom_site_type_symbol
_atom_site_label
_atom_site_fract_x
_atom_site_fract_y
_atom_site_fract_z
_atom_site_U_iso_or_equiv
_atom_site_adp_type
_atom_site_calc_flag
_atom_site_refinement_flags
_atom_site_occupancy
_atom_site_symmetry_multiplicity
S S1 0.91501(4) 0.15915(4) 0.28380(2) 0.02459(10) Uani d . 1 1
N N1 0.69447(13) 0.30383(13) 0.15949(7) 0.0238(2) Uani d . 1 1
N N2 0.37320(13) 0.20615(13) 0.06598(7) 0.0244(2) Uani d . 1 1
N N3 0.59367(13) 0.25970(14) -0.01322(7) 0.0264(2) Uani d . 1 1
C C1 0.55992(15) 0.25990(14) 0.07961(8) 0.0215(2) Uani d . 1 1
C C2 0.28581(18) 0.10816(18) 0.13298(10) 0.0338(3) Uani d . 1 1
H H2A 0.2394 -0.0189 0.1035 0.051 Uiso calc PR 0.50 1
H H2B 0.1839 0.1458 0.1423 0.051 Uiso calc PR 0.50 1
H H2C 0.3754 0.1317 0.1982 0.051 Uiso calc PR 0.50 1
H H2D 0.2931 0.1913 0.1925 0.051 Uiso calc PR 0.50 1
H H2E 0.3485 0.0266 0.1537 0.051 Uiso calc PR 0.50 1
H H2F 0.1571 0.0407 0.0978 0.051 Uiso calc PR 0.50 1
C C3 0.28106(17) 0.14313(18) -0.04173(9) 0.0303(3) Uani d . 1 1
H H3A 0.1700 0.1753 -0.0604 0.036 Uiso calc R 1 1
H H3B 0.2470 0.0132 -0.0619 0.036 Uiso calc R 1 1
C C4 0.42680(17) 0.24024(18) -0.08879(9) 0.0312(3) Uani d . 1 1
H H4A 0.4179 0.1694 -0.1541 0.037 Uiso calc R 1 1
H H4B 0.4188 0.3567 -0.0983 0.037 Uiso calc R 1 1
C C5 0.76742(18) 0.37378(19) -0.02149(10) 0.0347(3) Uani d . 1 1
H H5A 0.7645 0.4936 -0.0215 0.052 Uiso calc R 1 1
H H5B 0.7892 0.3277 -0.0843 0.052 Uiso calc R 1 1
H H5C 0.8661 0.3772 0.0357 0.052 Uiso calc R 1 1
C C6 0.68392(14) 0.34089(15) 0.25800(8) 0.0211(2) Uani d . 1 1
C C7 0.59065(15) 0.44700(16) 0.29025(9) 0.0246(2) Uani d . 1 1
H H7A 0.5150 0.4853 0.2420 0.030 Uiso calc R 1 1
C C8 0.60638(16) 0.49779(16) 0.39171(9) 0.0258(2) Uani d . 1 1
H H8A 0.5436 0.5720 0.4124 0.031 Uiso calc R 1 1
C C9 0.71362(15) 0.44019(16) 0.46273(9) 0.0253(2) Uani d . 1 1
H H9A 0.7237 0.4742 0.5321 0.030 Uiso calc R 1 1
C C10 0.80626(15) 0.33282(15) 0.43240(8) 0.0234(2) Uani d . 1 1
H H10A 0.8782 0.2920 0.4811 0.028 Uiso calc R 1 1
C C11 0.79447(14) 0.28455(14) 0.33127(8) 0.0204(2) Uani d . 1 1
C C12 1.00985(17) 0.08482(16) 0.39394(9) 0.0264(2) Uani d . 1 1
H H12A 1.0961 0.1877 0.4467 0.032 Uiso calc R 1 1
H H12B 0.9106 0.0198 0.4214 0.032 Uiso calc R 1 1
C C13 1.10834(15) -0.03469(15) 0.36236(8) 0.0227(2) Uani d . 1 1
C C14 1.29817(16) 0.02421(17) 0.38585(10) 0.0290(3) Uani d . 1 1
H H14A 1.3675 0.1415 0.4225 0.035 Uiso calc R 1 1
C C15 1.38726(17) -0.0870(2) 0.35612(11) 0.0347(3) Uani d . 1 1
H H15A 1.5172 -0.0460 0.3728 0.042 Uiso calc R 1 1
C C16 1.28712(19) -0.25763(19) 0.30218(10) 0.0331(3) Uani d . 1 1
H H16A 1.3484 -0.3334 0.2816 0.040 Uiso calc R 1 1
C C17 1.09805(19) -0.31805(17) 0.27822(10) 0.0315(3) Uani d . 1 1
H H17A 1.0293 -0.4353 0.2414 0.038 Uiso calc R 1 1
C C18 1.00906(16) -0.20683(16) 0.30818(9) 0.0273(2) Uani d . 1 1
H H18A 0.8791 -0.2485 0.2916 0.033 Uiso calc R 1 1

loop_
_atom_site_aniso_label
_atom_site_aniso_U_11
_atom_site_aniso_U_22
_atom_site_aniso_U_33
_atom_site_aniso_U_12
_atom_site_aniso_U_13
_atom_site_aniso_U_23
S1 0.03082(16) 0.02960(16) 0.01770(15) 0.01758(12) 0.00528(11) 0.00466(11)
N1 0.0250(4) 0.0320(5) 0.0178(4) 0.0139(4) 0.0066(4) 0.0058(4)
N2 0.0231(4) 0.0286(5) 0.0197(5) 0.0075(4) 0.0046(4) 0.0047(4)
N3 0.0270(5) 0.0335(5) 0.0170(5) 0.0081(4) 0.0063(4) 0.0050(4)
C1 0.0250(5) 0.0222(5) 0.0200(5) 0.0106(4) 0.0072(4) 0.0056(4)
C2 0.0318(6) 0.0367(7) 0.0299(6) 0.0042(5) 0.0132(5) 0.0075(5)
C3 0.0280(6) 0.0348(6) 0.0222(6) 0.0078(5) 0.0011(5) 0.0032(5)
C4 0.0342(6) 0.0365(7) 0.0188(5) 0.0094(5) 0.0026(5) 0.0067(5)
C5 0.0334(6) 0.0424(7) 0.0253(6) 0.0057(5) 0.0134(5) 0.0056(5)
C6 0.0208(5) 0.0242(5) 0.0179(5) 0.0076(4) 0.0049(4) 0.0046(4)
C7 0.0246(5) 0.0303(6) 0.0225(5) 0.0133(4) 0.0071(4) 0.0076(4)
C8 0.0257(5) 0.0295(6) 0.0253(6) 0.0124(4) 0.0101(4) 0.0043(5)
C9 0.0260(5) 0.0302(6) 0.0182(5) 0.0080(4) 0.0073(4) 0.0020(4)
C10 0.0238(5) 0.0262(5) 0.0181(5) 0.0080(4) 0.0029(4) 0.0042(4)
C11 0.0199(5) 0.0212(5) 0.0196(5) 0.0072(4) 0.0049(4) 0.0034(4)
C12 0.0329(6) 0.0291(6) 0.0194(5) 0.0166(5) 0.0031(4) 0.0051(4)
C13 0.0264(5) 0.0236(5) 0.0189(5) 0.0105(4) 0.0041(4) 0.0069(4)
C14 0.0260(6) 0.0280(6) 0.0282(6) 0.0061(4) 0.0016(5) 0.0075(5)
C15 0.0248(6) 0.0479(8) 0.0356(7) 0.0162(5) 0.0076(5) 0.0158(6)
C16 0.0433(7) 0.0430(7) 0.0282(6) 0.0290(6) 0.0150(5) 0.0153(5)
C17 0.0413(7) 0.0253(6) 0.0290(6) 0.0133(5) 0.0096(5) 0.0049(5)
C18 0.0244(5) 0.0259(6) 0.0290(6) 0.0071(4) 0.0055(4) 0.0041(5)

loop_
_atom_type_symbol
_atom_type_description
_atom_type_scat_dispersion_real
_atom_type_scat_dispersion_imag
_atom_type_scat_source
C C 0.0033 0.0016 'International Tables Vol C Tables 4.2.6.8 and 6.1.1.4'
H H 0.0000 0.0000 'International Tables Vol C Tables 4.2.6.8 and 6.1.1.4'
N N 0.0061 0.0033 'International Tables Vol C Tables 4.2.6.8 and 6.1.1.4'
S S 0.1246 0.1234 'International Tables Vol C Tables 4.2.6.8 and 6.1.1.4'

loop_
_geom_angle_atom_site_label_1
_geom_angle_atom_site_label_2
_geom_angle_atom_site_label_3
_geom_angle
C11 S1 C12 102.12(5)
C1 N1 C6 125.71(10)
C1 N2 C2 121.84(10)
C1 N2 C3 108.85(9)
C2 N2 C3 116.19(10)
C1 N3 C5 119.96(10)
C1 N3 C4 109.64(9)
C5 N3 C4 118.80(10)
N1 C1 N3 119.85(10)
N1 C1 N2 131.63(10)
N3 C1 N2 108.52(9)
N2 C2 H2A 109.5
N2 C2 H2B 109.5
H2A C2 H2B 109.5
N2 C2 H2C 109.5
H2A C2 H2C 109.5
H2B C2 H2C 109.5
N2 C2 H2D 109.5
N2 C2 H2E 109.5
H2D C2 H2E 109.5
N2 C2 H2F 109.5
H2D C2 H2F 109.5
H2E C2 H2F 109.5
N2 C3 C4 102.28(9)
N2 C3 H3A 111.3
C4 C3 H3A 111.3
N2 C3 H3B 111.3
C4 C3 H3B 111.3
H3A C3 H3B 109.2
N3 C4 C3 101.32(9)
N3 C4 H4A 111.5
C3 C4 H4A 111.5
N3 C4 H4B 111.5
C3 C4 H4B 111.5
H4A C4 H4B 109.3
N3 C5 H5A 109.5
N3 C5 H5B 109.5
H5A C5 H5B 109.5
N3 C5 H5C 109.5
H5A C5 H5C 109.5
H5B C5 H5C 109.5
C7 C6 N1 124.38(10)
C7 C6 C11 118.30(10)
N1 C6 C11 116.83(10)
C8 C7 C6 121.15(10)
C8 C7 H7A 119.4
C6 C7 H7A 119.4
C9 C8 C7 120.01(11)
C9 C8 H8A 120.0
C7 C8 H8A 120.0
C8 C9 C10 119.91(11)
C8 C9 H9A 120.0
C10 C9 H9A 120.0
C9 C10 C11 120.45(10)
C9 C10 H10A 119.8
C11 C10 H10A 119.8
C10 C11 C6 120.16(10)
C10 C11 S1 124.81(9)
C6 C11 S1 115.00(8)
C13 C12 S1 107.83(8)
C13 C12 H12A 110.1
S1 C12 H12A 110.1
C13 C12 H12B 110.1
S1 C12 H12B 110.1
H12A C12 H12B 108.5
C14 C13 C18 118.95(11)
C14 C13 C12 120.99(11)
C18 C13 C12 120.06(10)
C15 C14 C13 120.43(11)
C15 C14 H14A 119.8
C13 C14 H14A 119.8
C16 C15 C14 120.07(11)
C16 C15 H15A 120.0
C14 C15 H15A 120.0
C17 C16 C15 120.13(12)
C17 C16 H16A 119.9
C15 C16 H16A 119.9
C16 C17 C18 119.76(12)
C16 C17 H17A 120.1
C18 C17 H17A 120.1
C17 C18 C13 120.65(11)
C17 C18 H18A 119.7
C13 C18 H18A 119.7

loop_
_geom_bond_atom_site_label_1
_geom_bond_atom_site_label_2
_geom_bond_distance
S1 C11 1.7643(11)
S1 C12 1.8159(12)
N1 C1 1.2879(14)
N1 C6 1.3953(14)
N2 C1 1.3791(14)
N2 C2 1.4576(15)
N2 C3 1.4652(15)
N3 C1 1.3789(14)
N3 C5 1.4495(15)
N3 C4 1.4559(15)
C2 H2A 0.9800
C2 H2B 0.9800
C2 H2C 0.9800
C2 H2D 0.9800
C2 H2E 0.9800
C2 H2F 0.9800
C3 C4 1.5190(18)
C3 H3A 0.9900
C3 H3B 0.9900
C4 H4A 0.9900
C4 H4B 0.9900
C5 H5A 0.9800
C5 H5B 0.9800
C5 H5C 0.9800
C6 C7 1.3937(15)
C6 C11 1.4143(15)
C7 C8 1.3894(16)
C7 H7A 0.9500
C8 C9 1.3861(17)
C8 H8A 0.9500
C9 C10 1.3879(16)
C9 H9A 0.9500
C10 C11 1.3896(15)
C10 H10A 0.9500
C12 C13 1.5055(16)
C12 H12A 0.9900
C12 H12B 0.9900
C13 C14 1.3884(16)
C13 C18 1.3928(16)
C14 C15 1.3868(19)
C14 H14A 0.9500
C15 C16 1.383(2)
C15 H15A 0.9500
C16 C17 1.3823(19)
C16 H16A 0.9500
C17 C18 1.3870(17)
C17 H17A 0.9500
C18 H18A 0.9500

loop_
_geom_torsion_atom_site_label_1
_geom_torsion_atom_site_label_2
_geom_torsion_atom_site_label_3
_geom_torsion_atom_site_label_4
_geom_torsion
C6 N1 C1 N3 167.61(10)
C6 N1 C1 N2 -13.5(2)
C5 N3 C1 N1 -26.12(17)
C4 N3 C1 N1 -168.89(11)
C5 N3 C1 N2 154.73(11)
C4 N3 C1 N2 11.97(13)
C2 N2 C1 N1 -30.72(19)
C3 N2 C1 N1 -170.28(12)
C2 N2 C1 N3 148.28(11)
C3 N2 C1 N3 8.73(13)
C1 N2 C3 C4 -24.46(13)
C2 N2 C3 C4 -166.57(11)
C1 N3 C4 C3 -26.33(13)
C5 N3 C4 C3 -169.58(11)
N2 C3 C4 N3 29.57(12)
C1 N1 C6 C7 -45.01(17)
C1 N1 C6 C11 143.23(11)
N1 C6 C7 C8 -171.15(11)
C11 C6 C7 C8 0.50(16)
C6 C7 C8 C9 -1.19(18)
C7 C8 C9 C10 0.46(17)
C8 C9 C10 C11 0.94(17)
C9 C10 C11 C6 -1.62(17)
C9 C10 C11 S1 176.39(9)
C7 C6 C11 C10 0.90(16)
N1 C6 C11 C10 173.18(10)
C7 C6 C11 S1 -177.30(8)
N1 C6 C11 S1 -5.01(13)
C12 S1 C11 C10 10.12(11)
C12 S1 C11 C6 -171.78(8)
C11 S1 C12 C13 176.61(8)
S1 C12 C13 C14 104.05(11)
S1 C12 C13 C18 -75.54(12)
C18 C13 C14 C15 -0.26(18)
C12 C13 C14 C15 -179.85(11)
C13 C14 C15 C16 0.38(19)
C14 C15 C16 C17 -0.4(2)
C15 C16 C17 C18 0.22(19)
C16 C17 C18 C13 -0.10(19)
C14 C13 C18 C17 0.12(18)
C12 C13 C18 C17 179.71(11)
